data_1501959
loop_
_publ_author_name
'Zhu, Yuanxun'
'Yin, Guangwei'
'Hong, Deng'
'Lu, Ping'
'Wang, Yanguang'

_publ_section_title
;
 Tandem reaction of propargylic alcohol, sulfonamide, and
 N-iodosuccinimide: synthesis of N-(2-iodoinden-1-yl)arenesulfonamide.
;
_journal_issue 5
_journal_name_full 'Organic letters'
_journal_page_first 1024
_journal_page_last 1027
_journal_paper_doi 10.1021/ol103074d
_journal_volume 13
_journal_year 2011
_chemical_formula_moiety 'C29 H23 Cl I N O3 S'
_chemical_formula_sum 'C29 H23 Cl I N O3 S'
_chemical_formula_weight 627.89
_chemical_name_systematic
; 
 ? 
;
_space_group_IT_number 2
_symmetry_cell_setting triclinic
_symmetry_space_group_name_Hall '-P 1'
_symmetry_space_group_name_H-M 'P -1'
_atom_sites_solution_hydrogens geom
_atom_sites_solution_primary direct
_atom_sites_solution_secondary difmap
_audit_creation_method SHELXL-97
_cell_angle_alpha 89.032(3)
_cell_angle_beta 85.245(3)
_cell_angle_gamma 72.767(4)
_cell_formula_units_Z 4
_cell_length_a 13.5075(6)
_cell_length_b 14.2341(7)
_cell_length_c 14.5006(5)
_cell_measurement_reflns_used 5506
_cell_measurement_temperature 293(2)
_cell_measurement_theta_max 29.3266
_cell_measurement_theta_min 2.7779
_cell_volume 2653.6(2)
_computing_cell_refinement
;
CrysAlisPro, Oxford Diffraction Ltd.,
Version 1.171.33.52 (release 06-11-2009 CrysAlis171 .NET)
(compiled Nov  6 2009,16:24:50)
;
_computing_data_collection
;
CrysAlisPro, Oxford Diffraction Ltd.,
Version 1.171.33.52 (release 06-11-2009 CrysAlis171 .NET)
(compiled Nov  6 2009,16:24:50)
;
_computing_data_reduction
;
CrysAlisPro, Oxford Diffraction Ltd.,
Version 1.171.33.52 (release 06-11-2009 CrysAlis171 .NET)
(compiled Nov  6 2009,16:24:50)
;
_computing_molecular_graphics
;
 OLEX2: a complete structure solution, refinement and analysis program.
 Dolomanov et al., J. Appl. Cryst. (2009). 42, 339-341
;
_computing_publication_material
;
 OLEX2: a complete structure solution, refinement and analysis program.
 Dolomanov et al., J. Appl. Cryst. (2009). 42, 339-341
;
_diffrn_ambient_temperature 293(2)
_diffrn_detector_area_resol_mean 10.3592
_diffrn_measured_fraction_theta_full 0.999
_diffrn_measured_fraction_theta_max 0.999
_diffrn_measurement_device_type 'Xcalibur, Atlas, Gemini ultra'
_diffrn_measurement_method '\w scans'
_diffrn_radiation_monochromator graphite
_diffrn_radiation_source 'fine-focus sealed tube'
_diffrn_radiation_type MoK\a
_diffrn_radiation_wavelength 0.71073
_diffrn_reflns_av_R_equivalents 0.0252
_diffrn_reflns_av_sigmaI/netI 0.0451
_diffrn_reflns_limit_h_max 16
_diffrn_reflns_limit_h_min -14
_diffrn_reflns_limit_k_max 17
_diffrn_reflns_limit_k_min -16
_diffrn_reflns_limit_l_max 17
_diffrn_reflns_limit_l_min -16
_diffrn_reflns_number 18501
_diffrn_reflns_theta_full 25.35
_diffrn_reflns_theta_max 25.35
_diffrn_reflns_theta_min 2.78
_exptl_absorpt_coefficient_mu 1.418
_exptl_absorpt_correction_T_max 0.753
_exptl_absorpt_correction_T_min 0.606
_exptl_absorpt_correction_type multi-scan
_exptl_absorpt_process_details
;
CrysAlisPro, Oxford Diffraction Ltd.,
Version 1.171.33.53 (release 17-11-2009 CrysAlis171 .NET)
(compiled Nov 17 2009,16:58:22)
Empirical absorption correction using spherical harmonics,
 implemented in SCALE3 ABSPACK scaling algorithm.
;
_exptl_crystal_colour colorless
_exptl_crystal_density_diffrn 1.572
_exptl_crystal_density_method 'not measured'
_exptl_crystal_description platelet
_exptl_crystal_F_000 1256
_exptl_crystal_size_max 0.46
_exptl_crystal_size_mid 0.30
_exptl_crystal_size_min 0.20
_refine_diff_density_max 0.613
_refine_diff_density_min -0.644
_refine_diff_density_rms 0.066
_refine_ls_extinction_method none
_refine_ls_goodness_of_fit_ref 1.020
_refine_ls_hydrogen_treatment constr
_refine_ls_matrix_type full
_refine_ls_number_parameters 653
_refine_ls_number_reflns 9704
_refine_ls_number_restraints 0
_refine_ls_restrained_S_all 1.020
_refine_ls_R_factor_all 0.0660
_refine_ls_R_factor_gt 0.0375
_refine_ls_shift/su_max 0.062
_refine_ls_shift/su_mean 0.001
_refine_ls_structure_factor_coef Fsqd
_refine_ls_weighting_details 'calc w=1/[\s^2^(Fo^2^)+(0.0293P)^2^+1.0133P] where P=(Fo^2^+2Fc^2^)/3'
_refine_ls_weighting_scheme calc
_refine_ls_wR_factor_gt 0.0732
_refine_ls_wR_factor_ref 0.0876
_reflns_number_gt 6695
_reflns_number_total 9704
_reflns_threshold_expression >2sigma(I)
_cod_data_source_file ol103074d_si_003.cif
_cod_data_source_block 100901_zyx175
_cod_original_cell_volume 2653.59(19)
_cod_database_code 1501959

loop_
_symmetry_equiv_pos_as_xyz
'x, y, z'
'-x, -y, -z'

loop_
_atom_site_label
_atom_site_type_symbol
_atom_site_fract_x
_atom_site_fract_y
_atom_site_fract_z
_atom_site_U_iso_or_equiv
_atom_site_adp_type
_atom_site_occupancy
_atom_site_symmetry_multiplicity
_atom_site_calc_flag
_atom_site_refinement_flags
I1 I 0.64153(2) -0.281172(19) 0.057180(18) 0.06210(10) Uani 1 1 d .
I2 I 0.63983(2) 0.709503(19) 0.555876(18) 0.06124(10) Uani 1 1 d .
Cl1 Cl 0.78018(12) -0.74261(8) -0.17852(9) 0.0921(4) Uani 1 1 d .
Cl2 Cl 0.79829(12) 1.08802(8) 0.30859(10) 0.0989(5) Uani 1 1 d .
S1 S 0.54909(7) -0.07029(7) -0.15006(7) 0.0519(2) Uani 1 1 d .
S2 S 0.54811(7) 0.55134(7) 0.35124(7) 0.0481(2) Uani 1 1 d .
O1 O 0.9289(2) -0.0882(2) -0.37870(18) 0.0690(8) Uani 1 1 d .
O2 O 0.5565(2) -0.16417(18) -0.18718(19) 0.0626(7) Uani 1 1 d .
O3 O 0.4535(2) -0.0152(2) -0.09997(19) 0.0680(8) Uani 1 1 d .
O4 O 0.9260(2) 0.3582(2) 0.12787(18) 0.0643(7) Uani 1 1 d .
O5 O 0.5588(2) 0.63890(17) 0.30891(19) 0.0608(7) Uani 1 1 d .
O6 O 0.45171(19) 0.5532(2) 0.40200(18) 0.0636(7) Uani 1 1 d .
N1 N 0.6378(2) -0.0782(2) -0.0791(2) 0.0493(8) Uani 1 1 d .
H1 H 0.6254 -0.0337 -0.0367 0.059 Uiso 1 1 calc R
N2 N 0.6351(2) 0.5105(2) 0.42386(19) 0.0444(7) Uani 1 1 d .
H2A H 0.6213 0.4740 0.4680 0.053 Uiso 1 1 calc R
C1 C 0.9130(4) 0.0114(3) -0.3559(3) 0.0815(14) Uani 1 1 d .
H1C H 0.9415 0.0427 -0.4061 0.122 Uiso 1 1 calc R
H1B H 0.9468 0.0154 -0.3010 0.122 Uiso 1 1 calc R
H1A H 0.8398 0.0438 -0.3451 0.122 Uiso 1 1 calc R
C2 C 0.8755(3) -0.3066(3) -0.2850(2) 0.0528(10) Uani 1 1 d .
H2 H 0.8907 -0.3725 -0.3018 0.063 Uiso 1 1 calc R
C3 C 0.9122(3) -0.2429(3) -0.3407(2) 0.0564(10) Uani 1 1 d .
H3 H 0.9529 -0.2664 -0.3952 0.068 Uiso 1 1 calc R
C4 C 0.8893(3) -0.1441(3) -0.3168(3) 0.0527(10) Uani 1 1 d .
C5 C 0.8312(3) -0.1090(3) -0.2342(2) 0.0497(9) Uani 1 1 d .
H5 H 0.8168 -0.0435 -0.2166 0.060 Uiso 1 1 calc R
C6 C 0.7956(3) -0.1734(3) -0.1792(2) 0.0435(9) Uani 1 1 d .
C7 C 0.8155(3) -0.2714(3) -0.2035(2) 0.0452(9) Uani 1 1 d .
C8 C 0.7685(3) -0.3226(2) -0.1306(2) 0.0445(9) Uani 1 1 d .
C9 C 0.7257(3) -0.2579(3) -0.0625(2) 0.0466(9) Uani 1 1 d .
C10 C 0.7377(3) -0.1557(2) -0.0821(2) 0.0442(9) Uani 1 1 d .
C11 C 0.7683(3) -0.4253(3) -0.1390(2) 0.0477(9) Uani 1 1 d .
C12 C 0.7266(3) -0.4551(3) -0.2140(3) 0.0617(11) Uani 1 1 d .
H12 H 0.6965 -0.4086 -0.2572 0.074 Uiso 1 1 calc R
C13 C 0.7286(3) -0.5514(3) -0.2258(3) 0.0622(11) Uani 1 1 d .
H13 H 0.7006 -0.5699 -0.2765 0.075 Uiso 1 1 calc R
C14 C 0.7726(3) -0.6194(3) -0.1617(3) 0.0586(10) Uani 1 1 d .
C15 C 0.8122(3) -0.5933(3) -0.0858(3) 0.0623(11) Uani 1 1 d .
H15 H 0.8404 -0.6402 -0.0422 0.075 Uiso 1 1 calc R
C16 C 0.8098(3) -0.4966(3) -0.0746(3) 0.0560(10) Uani 1 1 d .
H16 H 0.8366 -0.4786 -0.0229 0.067 Uiso 1 1 calc R
C17 C 0.8070(3) -0.1266(3) -0.0163(2) 0.0443(9) Uani 1 1 d .
C18 C 0.8023(3) -0.0293(3) -0.0041(3) 0.0604(11) Uani 1 1 d .
H18 H 0.7535 0.0198 -0.0333 0.072 Uiso 1 1 calc R
C19 C 0.8690(4) -0.0044(4) 0.0509(3) 0.0781(13) Uani 1 1 d .
H19 H 0.8652 0.0613 0.0585 0.094 Uiso 1 1 calc R
C20 C 0.9411(4) -0.0758(4) 0.0945(3) 0.0761(13) Uani 1 1 d .
H20 H 0.9861 -0.0588 0.1318 0.091 Uiso 1 1 calc R
C21 C 0.9464(3) -0.1716(4) 0.0828(3) 0.0686(12) Uani 1 1 d .
H21 H 0.9952 -0.2203 0.1123 0.082 Uiso 1 1 calc R
C22 C 0.8799(3) -0.1978(3) 0.0275(3) 0.0568(10) Uani 1 1 d .
H22 H 0.8847 -0.2637 0.0199 0.068 Uiso 1 1 calc R
C23 C 0.5760(3) 0.0027(2) -0.2422(3) 0.0466(9) Uani 1 1 d .
C24 C 0.5838(4) -0.0306(3) -0.3310(3) 0.0697(12) Uani 1 1 d .
H24 H 0.5752 -0.0916 -0.3427 0.084 Uiso 1 1 calc R
C25 C 0.6044(4) 0.0271(4) -0.4038(3) 0.0817(14) Uani 1 1 d .
H25 H 0.6107 0.0036 -0.4641 0.098 Uiso 1 1 calc R
C26 C 0.6158(3) 0.1173(3) -0.3889(3) 0.0686(12) Uani 1 1 d .
C27 C 0.6064(3) 0.1502(3) -0.2994(4) 0.0711(13) Uani 1 1 d .
H27 H 0.6138 0.2117 -0.2881 0.085 Uiso 1 1 calc R
C28 C 0.5862(3) 0.0942(3) -0.2258(3) 0.0603(11) Uani 1 1 d .
H28 H 0.5796 0.1181 -0.1655 0.072 Uiso 1 1 calc R
C29 C 0.6410(4) 0.1783(4) -0.4684(4) 0.1068(19) Uani 1 1 d .
H29B H 0.6189 0.2464 -0.4505 0.160 Uiso 1 1 calc R
H29A H 0.6054 0.1695 -0.5208 0.160 Uiso 1 1 calc R
H29C H 0.7147 0.1577 -0.4846 0.160 Uiso 1 1 calc R
C30 C 0.9054(3) 0.2683(3) 0.1528(3) 0.0685(12) Uani 1 1 d .
H30B H 0.9364 0.2198 0.1054 0.103 Uiso 1 1 calc R
H30A H 0.8316 0.2787 0.1594 0.103 Uiso 1 1 calc R
H30C H 0.9342 0.2458 0.2103 0.103 Uiso 1 1 calc R
C31 C 0.8879(3) 0.4361(3) 0.1881(2) 0.0477(9) Uani 1 1 d .
C32 C 0.9114(3) 0.5215(3) 0.1622(2) 0.0564(10) Uani 1 1 d .
H32 H 0.9524 0.5222 0.1075 0.068 Uiso 1 1 calc R
C33 C 0.8754(3) 0.6054(3) 0.2159(2) 0.0514(10) Uani 1 1 d .
H33 H 0.8917 0.6624 0.1978 0.062 Uiso 1 1 calc R
C34 C 0.8148(3) 0.6037(3) 0.2971(2) 0.0434(9) Uani 1 1 d .
C35 C 0.7944(3) 0.5167(2) 0.3243(2) 0.0402(8) Uani 1 1 d .
C36 C 0.8300(3) 0.4323(3) 0.2711(2) 0.0447(9) Uani 1 1 d .
H36 H 0.8159 0.3746 0.2902 0.054 Uiso 1 1 calc R
C37 C 0.7362(3) 0.5307(2) 0.4205(2) 0.0396(8) Uani 1 1 d .
C38 C 0.7249(3) 0.6396(2) 0.4376(2) 0.0435(8) Uani 1 1 d .
C39 C 0.7681(3) 0.6802(2) 0.3687(2) 0.0421(8) Uani 1 1 d .
C40 C 0.7698(3) 0.7833(3) 0.3583(2) 0.0455(9) Uani 1 1 d .
C41 C 0.7306(3) 0.8373(3) 0.2814(3) 0.0648(11) Uani 1 1 d .
H41 H 0.7000 0.8092 0.2386 0.078 Uiso 1 1 calc R
C42 C 0.7365(3) 0.9311(3) 0.2678(3) 0.0670(12) Uani 1 1 d .
H42 H 0.7088 0.9669 0.2169 0.080 Uiso 1 1 calc R
C43 C 0.7832(3) 0.9716(3) 0.3295(3) 0.0608(11) Uani 1 1 d .
C44 C 0.8206(3) 0.9214(3) 0.4064(3) 0.0622(11) Uani 1 1 d .
H44 H 0.8508 0.9502 0.4490 0.075 Uiso 1 1 calc R
C45 C 0.8131(3) 0.8279(3) 0.4205(3) 0.0542(10) Uani 1 1 d .
H45 H 0.8380 0.7941 0.4733 0.065 Uiso 1 1 calc R
C46 C 0.8031(3) 0.4611(3) 0.4886(2) 0.0414(8) Uani 1 1 d .
C47 C 0.8725(3) 0.4908(3) 0.5364(3) 0.0548(10) Uani 1 1 d .
H47 H 0.8769 0.5545 0.5294 0.066 Uiso 1 1 calc R
C48 C 0.9357(3) 0.4271(4) 0.5946(3) 0.0670(12) Uani 1 1 d .
H48 H 0.9819 0.4483 0.6268 0.080 Uiso 1 1 calc R
C49 C 0.9309(3) 0.3332(4) 0.6054(3) 0.0745(13) Uani 1 1 d .
H49 H 0.9737 0.2904 0.6447 0.089 Uiso 1 1 calc R
C50 C 0.8625(4) 0.3026(3) 0.5577(3) 0.0764(14) Uani 1 1 d .
H50 H 0.8589 0.2386 0.5647 0.092 Uiso 1 1 calc R
C51 C 0.7986(3) 0.3662(3) 0.4991(3) 0.0579(10) Uani 1 1 d .
H51 H 0.7527 0.3446 0.4668 0.070 Uiso 1 1 calc R
C52 C 0.5731(3) 0.4609(2) 0.2643(2) 0.0447(9) Uani 1 1 d .
C53 C 0.5832(4) 0.4862(3) 0.1732(3) 0.0690(12) Uani 1 1 d .
H53 H 0.5778 0.5509 0.1571 0.083 Uiso 1 1 calc R
C54 C 0.6013(4) 0.4147(4) 0.1057(3) 0.0821(14) Uani 1 1 d .
H54 H 0.6081 0.4321 0.0439 0.099 Uiso 1 1 calc R
C55 C 0.6095(3) 0.3196(4) 0.1270(4) 0.0723(13) Uani 1 1 d .
C56 C 0.5976(3) 0.2957(3) 0.2182(4) 0.0712(12) Uani 1 1 d .
H56 H 0.6016 0.2311 0.2339 0.085 Uiso 1 1 calc R
C57 C 0.5800(3) 0.3651(3) 0.2873(3) 0.0596(11) Uani 1 1 d .
H57 H 0.5728 0.3475 0.3490 0.072 Uiso 1 1 calc R
C58 C 0.6336(4) 0.2412(4) 0.0521(4) 0.114(2) Uani 1 1 d .
H58B H 0.6193 0.1833 0.0770 0.171 Uiso 1 1 calc R
H58C H 0.7056 0.2255 0.0300 0.171 Uiso 1 1 calc R
H58A H 0.5911 0.2653 0.0019 0.171 Uiso 1 1 calc R

loop_
_atom_site_aniso_label
_atom_site_aniso_U_11
_atom_site_aniso_U_22
_atom_site_aniso_U_33
_atom_site_aniso_U_23
_atom_site_aniso_U_13
_atom_site_aniso_U_12
I1 0.06299(19) 0.06963(18) 0.05348(17) 0.00050(13) 0.01109(13) -0.02356(15)
I2 0.05864(19) 0.06547(17) 0.05404(17) -0.01182(13) 0.01011(13) -0.01308(14)
Cl1 0.1258(12) 0.0658(7) 0.0940(9) -0.0119(6) -0.0149(8) -0.0403(7)
Cl2 0.1350(13) 0.0614(7) 0.1034(10) 0.0154(7) -0.0003(9) -0.0372(8)
S1 0.0412(6) 0.0589(6) 0.0549(6) -0.0057(5) -0.0030(5) -0.0136(5)
S2 0.0356(5) 0.0533(5) 0.0530(6) 0.0039(5) -0.0065(4) -0.0090(4)
O1 0.072(2) 0.086(2) 0.0511(17) 0.0101(16) 0.0005(15) -0.0288(17)
O2 0.0606(18) 0.0610(16) 0.0744(19) -0.0042(14) -0.0130(14) -0.0283(14)
O3 0.0396(16) 0.092(2) 0.0638(18) -0.0065(16) 0.0010(13) -0.0071(15)
O4 0.0577(18) 0.0789(19) 0.0491(16) -0.0112(15) 0.0062(13) -0.0113(15)
O5 0.0548(17) 0.0476(14) 0.0782(19) 0.0130(13) -0.0169(14) -0.0098(13)
O6 0.0323(15) 0.0894(19) 0.0640(18) 0.0009(15) -0.0013(13) -0.0112(14)
N1 0.0424(18) 0.0532(17) 0.0476(18) -0.0099(14) -0.0033(14) -0.0065(15)
N2 0.0355(17) 0.0585(17) 0.0415(17) 0.0070(14) -0.0038(13) -0.0174(14)
C1 0.078(3) 0.089(3) 0.080(3) 0.018(3) 0.004(3) -0.032(3)
C2 0.049(2) 0.063(2) 0.042(2) -0.0097(19) -0.0066(18) -0.010(2)
C3 0.049(2) 0.082(3) 0.033(2) -0.004(2) 0.0011(17) -0.012(2)
C4 0.044(2) 0.071(3) 0.041(2) 0.009(2) -0.0084(18) -0.013(2)
C5 0.045(2) 0.055(2) 0.047(2) 0.0018(19) -0.0061(18) -0.0101(19)
C6 0.035(2) 0.054(2) 0.038(2) -0.0004(17) -0.0055(16) -0.0067(17)
C7 0.038(2) 0.057(2) 0.038(2) -0.0029(17) -0.0061(16) -0.0096(18)
C8 0.040(2) 0.049(2) 0.042(2) -0.0012(17) -0.0076(17) -0.0092(17)
C9 0.042(2) 0.054(2) 0.044(2) -0.0015(18) -0.0018(17) -0.0143(18)
C10 0.042(2) 0.048(2) 0.041(2) -0.0035(16) 0.0023(16) -0.0115(18)
C11 0.045(2) 0.057(2) 0.040(2) -0.0060(18) -0.0013(17) -0.0134(19)
C12 0.066(3) 0.067(3) 0.054(3) 0.007(2) -0.024(2) -0.018(2)
C13 0.066(3) 0.079(3) 0.050(2) -0.007(2) -0.018(2) -0.029(2)
C14 0.063(3) 0.058(2) 0.058(3) -0.008(2) -0.006(2) -0.022(2)
C15 0.075(3) 0.056(2) 0.054(3) 0.000(2) -0.017(2) -0.013(2)
C16 0.062(3) 0.061(2) 0.044(2) -0.0029(19) -0.0159(19) -0.013(2)
C17 0.037(2) 0.058(2) 0.037(2) -0.0026(17) 0.0018(16) -0.0140(18)
C18 0.056(3) 0.061(3) 0.063(3) -0.002(2) -0.007(2) -0.016(2)
C19 0.075(3) 0.080(3) 0.091(4) -0.012(3) -0.009(3) -0.039(3)
C20 0.061(3) 0.110(4) 0.068(3) -0.007(3) -0.013(2) -0.039(3)
C21 0.050(3) 0.094(3) 0.060(3) 0.005(3) -0.007(2) -0.018(2)
C22 0.048(2) 0.068(2) 0.053(2) -0.002(2) -0.005(2) -0.014(2)
C23 0.039(2) 0.046(2) 0.051(2) -0.0058(17) -0.0046(17) -0.0061(17)
C24 0.090(4) 0.065(3) 0.058(3) -0.013(2) -0.005(2) -0.029(2)
C25 0.096(4) 0.096(4) 0.052(3) -0.003(3) -0.003(3) -0.027(3)
C26 0.051(3) 0.064(3) 0.084(4) 0.014(3) -0.009(2) -0.006(2)
C27 0.064(3) 0.045(2) 0.100(4) 0.006(3) -0.020(3) -0.006(2)
C28 0.065(3) 0.046(2) 0.065(3) -0.010(2) -0.010(2) -0.006(2)
C29 0.083(4) 0.108(4) 0.120(5) 0.052(4) -0.003(3) -0.016(3)
C30 0.059(3) 0.076(3) 0.065(3) -0.021(2) -0.001(2) -0.013(2)
C31 0.035(2) 0.064(2) 0.040(2) -0.0037(19) -0.0062(17) -0.0079(19)
C32 0.047(2) 0.088(3) 0.032(2) 0.000(2) 0.0052(17) -0.019(2)
C33 0.050(2) 0.066(2) 0.041(2) 0.010(2) -0.0069(18) -0.022(2)
C34 0.037(2) 0.058(2) 0.036(2) 0.0063(17) -0.0105(16) -0.0134(18)
C35 0.0306(19) 0.054(2) 0.0354(19) 0.0044(17) -0.0052(15) -0.0104(17)
C36 0.036(2) 0.051(2) 0.047(2) -0.0001(18) -0.0030(17) -0.0128(17)
C37 0.0334(19) 0.050(2) 0.0356(19) 0.0016(16) -0.0015(15) -0.0124(16)
C38 0.035(2) 0.052(2) 0.041(2) -0.0022(17) -0.0013(16) -0.0088(17)
C39 0.040(2) 0.053(2) 0.036(2) 0.0011(17) -0.0089(16) -0.0155(17)
C40 0.044(2) 0.052(2) 0.040(2) 0.0046(17) -0.0068(17) -0.0137(18)
C41 0.073(3) 0.076(3) 0.051(2) 0.011(2) -0.021(2) -0.026(2)
C42 0.073(3) 0.068(3) 0.056(3) 0.019(2) -0.013(2) -0.014(2)
C43 0.068(3) 0.047(2) 0.065(3) 0.007(2) -0.002(2) -0.015(2)
C44 0.072(3) 0.058(2) 0.062(3) -0.002(2) -0.013(2) -0.027(2)
C45 0.058(3) 0.057(2) 0.049(2) 0.0111(19) -0.017(2) -0.018(2)
C46 0.032(2) 0.055(2) 0.0345(19) -0.0002(16) 0.0029(15) -0.0098(17)
C47 0.044(2) 0.070(2) 0.049(2) 0.005(2) -0.0057(19) -0.015(2)
C48 0.047(3) 0.096(3) 0.054(3) 0.002(2) -0.013(2) -0.014(2)
C49 0.046(3) 0.092(4) 0.068(3) 0.020(3) -0.008(2) 0.006(3)
C50 0.068(3) 0.063(3) 0.090(4) 0.023(3) -0.010(3) -0.007(3)
C51 0.052(3) 0.059(2) 0.063(3) 0.009(2) -0.012(2) -0.015(2)
C52 0.037(2) 0.049(2) 0.051(2) 0.0069(18) -0.0076(17) -0.0170(17)
C53 0.091(4) 0.061(3) 0.055(3) 0.015(2) -0.004(2) -0.024(2)
C54 0.095(4) 0.105(4) 0.047(3) -0.005(3) 0.004(2) -0.034(3)
C55 0.047(3) 0.087(3) 0.087(4) -0.027(3) -0.003(2) -0.024(2)
C56 0.068(3) 0.061(3) 0.095(4) -0.003(3) -0.012(3) -0.032(2)
C57 0.060(3) 0.063(3) 0.063(3) 0.011(2) -0.010(2) -0.028(2)
C58 0.085(4) 0.143(5) 0.124(5) -0.072(4) 0.010(4) -0.050(4)

loop_
_atom_type_symbol
_atom_type_description
_atom_type_scat_dispersion_real
_atom_type_scat_dispersion_imag
_atom_type_scat_source
C C 0.0033 0.0016 'International Tables Vol C Tables 4.2.6.8 and 6.1.1.4'
H H 0.0000 0.0000 'International Tables Vol C Tables 4.2.6.8 and 6.1.1.4'
N N 0.0061 0.0033 'International Tables Vol C Tables 4.2.6.8 and 6.1.1.4'
O O 0.0106 0.0060 'International Tables Vol C Tables 4.2.6.8 and 6.1.1.4'
I I -0.4742 1.8119 'International Tables Vol C Tables 4.2.6.8 and 6.1.1.4'
Cl Cl 0.1484 0.1585 'International Tables Vol C Tables 4.2.6.8 and 6.1.1.4'
S S 0.1246 0.1234 'International Tables Vol C Tables 4.2.6.8 and 6.1.1.4'

loop_
_geom_angle_atom_site_label_1
_geom_angle_atom_site_label_2
_geom_angle_atom_site_label_3
_geom_angle
O2 S1 O3 119.07(17)
O2 S1 N1 111.06(16)
O3 S1 N1 104.70(16)
O2 S1 C23 107.51(17)
O3 S1 C23 107.88(17)
N1 S1 C23 105.87(17)
O5 S2 O6 119.29(16)
O5 S2 N2 110.71(16)
O6 S2 N2 104.62(15)
O5 S2 C52 107.67(16)
O6 S2 C52 107.60(17)
N2 S2 C52 106.21(15)
C4 O1 C1 117.9(3)
C31 O4 C30 117.7(3)
C10 N1 S1 124.7(2)
C10 N1 H1 117.7
S1 N1 H1 117.7
C37 N2 S2 125.2(2)
C37 N2 H2A 117.4
S2 N2 H2A 117.4
O1 C1 H1C 109.5
O1 C1 H1B 109.5
H1C C1 H1B 109.5
O1 C1 H1A 109.5
H1C C1 H1A 109.5
H1B C1 H1A 109.5
C3 C2 C7 119.2(4)
C3 C2 H2 120.4
C7 C2 H2 120.4
C2 C3 C4 121.0(3)
C2 C3 H3 119.5
C4 C3 H3 119.5
O1 C4 C5 124.7(4)
O1 C4 C3 115.3(3)
C5 C4 C3 120.0(4)
C6 C5 C4 118.3(3)
C6 C5 H5 120.8
C4 C5 H5 120.8
C5 C6 C7 122.3(3)
C5 C6 C10 128.6(3)
C7 C6 C10 109.0(3)
C6 C7 C2 119.2(3)
C6 C7 C8 110.0(3)
C2 C7 C8 130.7(3)
C9 C8 C11 129.1(3)
C9 C8 C7 107.5(3)
C11 C8 C7 123.4(3)
C8 C9 C10 113.3(3)
C8 C9 I1 126.9(3)
C10 C9 I1 119.7(2)
N1 C10 C9 112.9(3)
N1 C10 C17 108.4(3)
C9 C10 C17 113.0(3)
N1 C10 C6 113.6(3)
C9 C10 C6 100.1(3)
C17 C10 C6 108.6(3)
C16 C11 C12 117.2(3)
C16 C11 C8 122.6(3)
C12 C11 C8 120.3(3)
C13 C12 C11 121.8(4)
C13 C12 H12 119.1
C11 C12 H12 119.1
C14 C13 C12 118.8(4)
C14 C13 H13 120.6
C12 C13 H13 120.6
C15 C14 C13 121.5(4)
C15 C14 Cl1 119.3(3)
C13 C14 Cl1 119.2(3)
C14 C15 C16 119.2(4)
C14 C15 H15 120.4
C16 C15 H15 120.4
C15 C16 C11 121.5(4)
C15 C16 H16 119.3
C11 C16 H16 119.3
C22 C17 C18 118.6(4)
C22 C17 C10 120.3(3)
C18 C17 C10 121.0(3)
C19 C18 C17 120.5(4)
C19 C18 H18 119.7
C17 C18 H18 119.7
C20 C19 C18 120.5(4)
C20 C19 H19 119.7
C18 C19 H19 119.7
C21 C20 C19 119.3(4)
C21 C20 H20 120.3
C19 C20 H20 120.3
C20 C21 C22 120.8(4)
C20 C21 H21 119.6
C22 C21 H21 119.6
C17 C22 C21 120.3(4)
C17 C22 H22 119.9
C21 C22 H22 119.9
C24 C23 C28 119.7(4)
C24 C23 S1 119.6(3)
C28 C23 S1 120.7(3)
C23 C24 C25 119.7(4)
C23 C24 H24 120.1
C25 C24 H24 120.1
C26 C25 C24 121.4(4)
C26 C25 H25 119.3
C24 C25 H25 119.3
C25 C26 C27 118.2(4)
C25 C26 C29 120.9(5)
C27 C26 C29 120.9(5)
C26 C27 C28 121.6(4)
C26 C27 H27 119.2
C28 C27 H27 119.2
C23 C28 C27 119.4(4)
C23 C28 H28 120.3
C27 C28 H28 120.3
C26 C29 H29B 109.5
C26 C29 H29A 109.5
H29B C29 H29A 109.5
C26 C29 H29C 109.5
H29B C29 H29C 109.5
H29A C29 H29C 109.5
O4 C30 H30B 109.5
O4 C30 H30A 109.5
H30B C30 H30A 109.5
O4 C30 H30C 109.5
H30B C30 H30C 109.5
H30A C30 H30C 109.5
O4 C31 C32 115.9(3)
O4 C31 C36 123.8(3)
C32 C31 C36 120.3(3)
C33 C32 C31 121.2(3)
C33 C32 H32 119.4
C31 C32 H32 119.4
C32 C33 C34 119.0(3)
C32 C33 H33 120.5
C34 C33 H33 120.5
C33 C34 C35 119.5(3)
C33 C34 C39 131.1(3)
C35 C34 C39 109.4(3)
C36 C35 C34 122.0(3)
C36 C35 C37 128.5(3)
C34 C35 C37 109.4(3)
C35 C36 C31 118.0(3)
C35 C36 H36 121.0
C31 C36 H36 121.0
N2 C37 C35 113.6(3)
N2 C37 C38 112.6(3)
C35 C37 C38 100.0(3)
N2 C37 C46 107.8(3)
C35 C37 C46 109.3(3)
C38 C37 C46 113.5(3)
C39 C38 C37 113.2(3)
C39 C38 I2 127.0(3)
C37 C38 I2 119.6(2)
C38 C39 C40 129.0(3)
C38 C39 C34 107.9(3)
C40 C39 C34 123.1(3)
C45 C40 C41 117.6(3)
C45 C40 C39 122.2(3)
C41 C40 C39 120.1(3)
C42 C41 C40 121.1(4)
C42 C41 H41 119.5
C40 C41 H41 119.5
C43 C42 C41 119.5(4)
C43 C42 H42 120.2
C41 C42 H42 120.2
C42 C43 C44 120.8(4)
C42 C43 Cl2 119.7(3)
C44 C43 Cl2 119.5(4)
C43 C44 C45 119.5(4)
C43 C44 H44 120.3
C45 C44 H44 120.3
C40 C45 C44 121.4(4)
C40 C45 H45 119.3
C44 C45 H45 119.3
C47 C46 C51 118.8(3)
C47 C46 C37 120.6(3)
C51 C46 C37 120.5(3)
C46 C47 C48 120.7(4)
C46 C47 H47 119.7
C48 C47 H47 119.7
C49 C48 C47 120.6(4)
C49 C48 H48 119.7
C47 C48 H48 119.7
C48 C49 C50 119.3(4)
C48 C49 H49 120.3
C50 C49 H49 120.3
C49 C50 C51 120.6(4)
C49 C50 H50 119.7
C51 C50 H50 119.7
C46 C51 C50 120.1(4)
C46 C51 H51 119.9
C50 C51 H51 119.9
C53 C52 C57 119.8(4)
C53 C52 S2 120.0(3)
C57 C52 S2 120.2(3)
C52 C53 C54 119.3(4)
C52 C53 H53 120.3
C54 C53 H53 120.3
C55 C54 C53 121.8(4)
C55 C54 H54 119.1
C53 C54 H54 119.1
C54 C55 C56 118.2(4)
C54 C55 C58 121.1(5)
C56 C55 C58 120.7(5)
C55 C56 C57 121.4(4)
C55 C56 H56 119.3
C57 C56 H56 119.3
C56 C57 C52 119.4(4)
C56 C57 H57 120.3
C52 C57 H57 120.3
C55 C58 H58B 109.5
C55 C58 H58C 109.5
H58B C58 H58C 109.5
C55 C58 H58A 109.5
H58B C58 H58A 109.5
H58C C58 H58A 109.5

loop_
_geom_bond_atom_site_label_1
_geom_bond_atom_site_label_2
_geom_bond_distance
I1 C9 2.071(3)
I2 C38 2.075(3)
Cl1 C14 1.747(4)
Cl2 C43 1.747(4)
S1 O2 1.422(3)
S1 O3 1.440(3)
S1 N1 1.621(3)
S1 C23 1.758(4)
S2 O5 1.420(2)
S2 O6 1.435(3)
S2 N2 1.614(3)
S2 C52 1.756(4)
O1 C4 1.369(4)
O1 C1 1.410(5)
O4 C31 1.370(4)
O4 C30 1.422(5)
N1 C10 1.466(4)
N1 H1 0.8600
N2 C37 1.473(4)
N2 H2A 0.8600
C1 H1C 0.9600
C1 H1B 0.9600
C1 H1A 0.9600
C2 C3 1.377(5)
C2 C7 1.388(5)
C2 H2 0.9300
C3 C4 1.392(5)
C3 H3 0.9300
C4 C5 1.391(5)
C5 C6 1.371(5)
C5 H5 0.9300
C6 C7 1.386(5)
C6 C10 1.540(5)
C7 C8 1.479(5)
C8 C9 1.333(5)
C8 C11 1.470(5)
C9 C10 1.531(5)
C10 C17 1.532(5)
C11 C16 1.390(5)
C11 C12 1.392(5)
C12 C13 1.376(5)
C12 H12 0.9300
C13 C14 1.369(5)
C13 H13 0.9300
C14 C15 1.365(5)
C15 C16 1.380(5)
C15 H15 0.9300
C16 H16 0.9300
C17 C22 1.375(5)
C17 C18 1.382(5)
C18 C19 1.376(6)
C18 H18 0.9300
C19 C20 1.369(6)
C19 H19 0.9300
C20 C21 1.358(6)
C20 H20 0.9300
C21 C22 1.383(6)
C21 H21 0.9300
C22 H22 0.9300
C23 C24 1.366(5)
C23 C28 1.377(5)
C24 C25 1.387(6)
C24 H24 0.9300
C25 C26 1.361(6)
C25 H25 0.9300
C26 C27 1.370(6)
C26 C29 1.509(6)
C27 C28 1.379(6)
C27 H27 0.9300
C28 H28 0.9300
C29 H29B 0.9600
C29 H29A 0.9600
C29 H29C 0.9600
C30 H30B 0.9600
C30 H30A 0.9600
C30 H30C 0.9600
C31 C32 1.384(5)
C31 C36 1.390(5)
C32 C33 1.376(5)
C32 H32 0.9300
C33 C34 1.382(5)
C33 H33 0.9300
C34 C35 1.391(5)
C34 C39 1.479(5)
C35 C36 1.376(5)
C35 C37 1.529(4)
C36 H36 0.9300
C37 C38 1.535(5)
C37 C46 1.536(5)
C38 C39 1.324(5)
C39 C40 1.479(5)
C40 C45 1.374(5)
C40 C41 1.393(5)
C41 C42 1.372(5)
C41 H41 0.9300
C42 C43 1.363(6)
C42 H42 0.9300
C43 C44 1.364(5)
C44 C45 1.376(5)
C44 H44 0.9300
C45 H45 0.9300
C46 C47 1.376(5)
C46 C51 1.376(5)
C47 C48 1.377(5)
C47 H47 0.9300
C48 C49 1.362(6)
C48 H48 0.9300
C49 C50 1.370(6)
C49 H49 0.9300
C50 C51 1.385(5)
C50 H50 0.9300
C51 H51 0.9300
C52 C53 1.370(5)
C52 C57 1.376(5)
C53 C54 1.379(6)
C53 H53 0.9300
C54 C55 1.357(6)
C54 H54 0.9300
C55 C56 1.369(6)
C55 C58 1.515(6)
C56 C57 1.375(6)
C56 H56 0.9300
C57 H57 0.9300
C58 H58B 0.9600
C58 H58C 0.9600
C58 H58A 0.9600
